data_2211977
loop_
_publ_author_name
'Cao, Hua'
'Zhao, Hong-Bin'
'Liu, Yan-Li'
'Zhou, Fu-Hui'
'Liu, Jie-Pin'

_publ_section_title
;
 Cyclohexyl 2-(piperidin-1-ylthiocarbonylsulfanyl)acetate
;
_journal_coeditor_code XU2170
_journal_issue 1
_journal_name_full 'Acta Crystallographica Section E'
_journal_page_first o200
_journal_page_last o201
_journal_paper_doi 10.1107/S1600536806052081
_journal_volume 63
_journal_year 2007
_chemical_formula_iupac 'C14 H23 N O2 S2'
_chemical_formula_moiety 'C14 H23 N O2 S2'
_chemical_formula_sum 'C14 H23 N O2 S2'
_chemical_formula_weight 301.47
_chemical_name_systematic
;
Cyclohexyl 2-(piperidin-1-ylthiocarbonylsulfanyl)acetate
;
_space_group_IT_number 2
_symmetry_cell_setting triclinic
_symmetry_space_group_name_Hall '-P 1'
_symmetry_space_group_name_H-M 'P -1'
_atom_sites_solution_hydrogens geom
_atom_sites_solution_primary direct
_atom_sites_solution_secondary difmap
_cell_angle_alpha 102.332(2)
_cell_angle_beta 96.380(2)
_cell_angle_gamma 107.483(2)
_cell_formula_units_Z 2
_cell_length_a 6.36430(10)
_cell_length_b 9.4441(2)
_cell_length_c 14.0709(5)
_cell_measurement_reflns_used 2603
_cell_measurement_temperature 273(2)
_cell_measurement_theta_max 25.0
_cell_measurement_theta_min 3.0
_cell_volume 773.98(4)
_computing_cell_refinement 'SAINT (Bruker, 2003)'
_computing_data_collection 'SMART (Bruker, 1998)'
_computing_data_reduction SAINT
_computing_molecular_graphics 'SHELXTL (Bruker, 1997)'
_computing_publication_material SHELXTL
_computing_structure_refinement 'SHELXL97 (Sheldrick, 1997)'
_computing_structure_solution 'SHELXS97 (Sheldrick, 1997)'
_diffrn_ambient_temperature 273(2)
_diffrn_measured_fraction_theta_full 0.95
_diffrn_measured_fraction_theta_max 0.95
_diffrn_measurement_device_type 'Bruker SMART APEX CCD area-detector'
_diffrn_measurement_method '\f and \w'
_diffrn_radiation_monochromator graphite
_diffrn_radiation_source 'fine-focus sealed tube'
_diffrn_radiation_type MoK\a
_diffrn_radiation_wavelength 0.71073
_diffrn_reflns_av_R_equivalents 0.014
_diffrn_reflns_av_sigmaI/netI 0.021
_diffrn_reflns_limit_h_max 7
_diffrn_reflns_limit_h_min -7
_diffrn_reflns_limit_k_max 11
_diffrn_reflns_limit_k_min -11
_diffrn_reflns_limit_l_max 17
_diffrn_reflns_limit_l_min -17
_diffrn_reflns_number 5581
_diffrn_reflns_theta_full 26.0
_diffrn_reflns_theta_max 26.0
_diffrn_reflns_theta_min 1.5
_diffrn_standards_number 0
_exptl_absorpt_coefficient_mu 0.342
_exptl_absorpt_correction_type none
_exptl_crystal_colour colourless
_exptl_crystal_density_diffrn 1.294
_exptl_crystal_density_method 'not measured'
_exptl_crystal_description block
_exptl_crystal_F_000 324
_exptl_crystal_size_max 0.47
_exptl_crystal_size_mid 0.36
_exptl_crystal_size_min 0.26
_refine_diff_density_max 0.25
_refine_diff_density_min -0.25
_refine_ls_extinction_method none
_refine_ls_goodness_of_fit_ref 1.050
_refine_ls_hydrogen_treatment constr
_refine_ls_matrix_type full
_refine_ls_number_parameters 172
_refine_ls_number_reflns 3039
_refine_ls_number_restraints 0
_refine_ls_restrained_S_all 1.050
_refine_ls_R_factor_all 0.041
_refine_ls_R_factor_gt 0.033
_refine_ls_shift/su_max 0.000
_refine_ls_shift/su_mean 0.000
_refine_ls_structure_factor_coef Fsqd
_refine_ls_weighting_details 'calc w=1/[\s^2^(Fo^2^)+(0.0473P)^2^+0.1538P] where P=(Fo^2^+2Fc^2^)/3'
_refine_ls_weighting_scheme calc
_refine_ls_wR_factor_gt 0.090
_refine_ls_wR_factor_ref 0.096
_reflns_number_gt 2399
_reflns_number_total 3039
_reflns_threshold_expression I>2\s(I)
_cod_data_source_file xu2170.cif
_cod_data_source_block I
_cod_original_sg_symbol_Hall '-p 1'
_cod_database_code 2211977
_cod_database_fobs_code 2211977

loop_
_symmetry_equiv_pos_as_xyz
'x, y, z'
'-x, -y, -z'

loop_
_atom_site_type_symbol
_atom_site_label
_atom_site_fract_x
_atom_site_fract_y
_atom_site_fract_z
_atom_site_U_iso_or_equiv
_atom_site_adp_type
_atom_site_calc_flag
_atom_site_refinement_flags
_atom_site_occupancy
S S1 0.11538(8) 0.10951(6) 0.39636(3) 0.05431(16) Uani d . 1
S S2 0.55022(8) 0.18325(6) 0.32275(3) 0.05977(17) Uani d . 1
N N1 0.5099(3) 0.21438(17) 0.51166(10) 0.0511(4) Uani d . 1
O O1 0.1085(2) -0.07809(13) 0.12116(8) 0.0475(3) Uani d . 1
O O2 0.0509(3) -0.19392(15) 0.24401(9) 0.0644(4) Uani d . 1
C C1 0.7529(3) 0.2888(3) 0.54610(15) 0.0636(5) Uani d . 1
H H1A 0.8277 0.2888 0.4897 0.076 Uiso calc R 1
H H1B 0.8093 0.2321 0.5866 0.076 Uiso calc R 1
C C2 0.8018(3) 0.4517(3) 0.60577(16) 0.0668(5) Uani d . 1
H H2A 0.7591 0.5105 0.5631 0.080 Uiso calc R 1
H H2B 0.9616 0.4985 0.6315 0.080 Uiso calc R 1
C C3 0.6761(3) 0.4578(2) 0.69100(15) 0.0629(5) Uani d . 1
H H3A 0.7350 0.4126 0.7390 0.075 Uiso calc R 1
H H3B 0.6992 0.5641 0.7236 0.075 Uiso calc R 1
C C4 0.4282(4) 0.3722(3) 0.65530(15) 0.0645(5) Uani d . 1
H H4A 0.3541 0.3681 0.7118 0.077 Uiso calc R 1
H H4B 0.3644 0.4264 0.6154 0.077 Uiso calc R 1
C C5 0.3886(4) 0.2113(2) 0.59481(13) 0.0637(5) Uani d . 1
H H5A 0.4392 0.1538 0.6365 0.076 Uiso calc R 1
H H5B 0.2293 0.1598 0.5694 0.076 Uiso calc R 1
C C6 0.4136(3) 0.17388(18) 0.41683(12) 0.0425(4) Uani d . 1
C C7 0.0400(3) 0.0633(2) 0.26448(12) 0.0502(4) Uani d . 1
H H7A -0.1155 0.0555 0.2468 0.060 Uiso calc R 1
H H7B 0.1309 0.1468 0.2413 0.060 Uiso calc R 1
C C8 0.0692(3) -0.0842(2) 0.21182(12) 0.0449(4) Uani d . 1
C C9 0.1605(3) -0.20675(19) 0.06348(11) 0.0430(4) Uani d . 1
H H9 0.0631 -0.3032 0.0728 0.052 Uiso calc R 1
C C10 0.4017(3) -0.1892(2) 0.09729(13) 0.0518(4) Uani d . 1
H H10A 0.4242 -0.1957 0.1653 0.062 Uiso calc R 1
H H10B 0.4975 -0.0890 0.0948 0.062 Uiso calc R 1
C C11 0.4658(4) -0.3142(3) 0.03171(15) 0.0650(5) Uani d . 1
H H11A 0.6233 -0.2985 0.0527 0.078 Uiso calc R 1
H H11B 0.3792 -0.4139 0.0389 0.078 Uiso calc R 1
C C12 0.4223(4) -0.3119(3) -0.07609(14) 0.0664(6) Uani d . 1
H H12A 0.5196 -0.2160 -0.0843 0.080 Uiso calc R 1
H H12B 0.4569 -0.3956 -0.1168 0.080 Uiso calc R 1
C C13 0.1812(4) -0.3278(2) -0.10960(13) 0.0606(5) Uani d . 1
H H13A 0.0853 -0.4289 -0.1086 0.073 Uiso calc R 1
H H13B 0.1602 -0.3195 -0.1773 0.073 Uiso calc R 1
C C14 0.1120(3) -0.2054(2) -0.04389(12) 0.0526(4) Uani d . 1
H H14A 0.1935 -0.1050 -0.0515 0.063 Uiso calc R 1
H H14B -0.0469 -0.2247 -0.0642 0.063 Uiso calc R 1

loop_
_atom_site_aniso_label
_atom_site_aniso_U_11
_atom_site_aniso_U_22
_atom_site_aniso_U_33
_atom_site_aniso_U_12
_atom_site_aniso_U_13
_atom_site_aniso_U_23
S1 0.0442(3) 0.0649(3) 0.0449(3) 0.0122(2) 0.01402(19) 0.0016(2)
S2 0.0503(3) 0.0849(4) 0.0478(3) 0.0269(3) 0.0192(2) 0.0135(2)
N1 0.0511(9) 0.0558(9) 0.0412(8) 0.0123(7) 0.0083(6) 0.0098(7)
O1 0.0607(8) 0.0482(7) 0.0414(6) 0.0264(6) 0.0131(5) 0.0139(5)
O2 0.0947(11) 0.0555(8) 0.0519(7) 0.0283(7) 0.0257(7) 0.0216(6)
C1 0.0510(12) 0.0870(15) 0.0528(11) 0.0306(11) 0.0045(9) 0.0102(10)
C2 0.0470(11) 0.0704(14) 0.0691(13) 0.0054(10) 0.0036(9) 0.0138(11)
C3 0.0648(13) 0.0529(11) 0.0614(12) 0.0159(10) 0.0076(10) 0.0028(9)
C4 0.0598(13) 0.0771(14) 0.0542(11) 0.0216(11) 0.0173(9) 0.0107(10)
C5 0.0671(13) 0.0668(13) 0.0406(9) -0.0016(10) 0.0116(9) 0.0132(9)
C6 0.0453(10) 0.0392(9) 0.0440(9) 0.0169(7) 0.0106(7) 0.0076(7)
C7 0.0463(10) 0.0584(11) 0.0470(9) 0.0252(9) 0.0055(8) 0.0066(8)
C8 0.0436(9) 0.0516(10) 0.0389(8) 0.0164(8) 0.0059(7) 0.0104(7)
C9 0.0485(10) 0.0404(9) 0.0394(8) 0.0150(7) 0.0085(7) 0.0090(7)
C10 0.0534(11) 0.0576(11) 0.0430(9) 0.0226(9) 0.0031(8) 0.0074(8)
C11 0.0680(13) 0.0767(14) 0.0591(11) 0.0418(12) 0.0108(10) 0.0107(10)
C12 0.0765(15) 0.0761(14) 0.0536(11) 0.0380(12) 0.0217(10) 0.0083(10)
C13 0.0698(13) 0.0659(12) 0.0392(9) 0.0187(10) 0.0081(9) 0.0058(9)
C14 0.0531(11) 0.0639(12) 0.0422(9) 0.0227(9) 0.0059(8) 0.0136(8)

loop_
_atom_type_symbol
_atom_type_description
_atom_type_scat_dispersion_real
_atom_type_scat_dispersion_imag
_atom_type_scat_source
C C 0.0033 0.0016 'International Tables Vol C Tables 4.2.6.8 and 6.1.1.4'
H H 0.0000 0.0000 'International Tables Vol C Tables 4.2.6.8 and 6.1.1.4'
N N 0.0061 0.0033 'International Tables Vol C Tables 4.2.6.8 and 6.1.1.4'
O O 0.0106 0.0060 'International Tables Vol C Tables 4.2.6.8 and 6.1.1.4'
S S 0.1246 0.1234 'International Tables Vol C Tables 4.2.6.8 and 6.1.1.4'

loop_
_geom_angle_atom_site_label_1
_geom_angle_atom_site_label_2
_geom_angle_atom_site_label_3
_geom_angle
C6 S1 C7 102.70(8)
C6 N1 C1 122.75(15)
C6 N1 C5 124.90(16)
C1 N1 C5 111.81(14)
C8 O1 C9 116.91(12)
N1 C1 C2 109.61(16)
N1 C1 H1A 109.7
C2 C1 H1A 109.7
N1 C1 H1B 109.7
C2 C1 H1B 109.7
H1A C1 H1B 108.2
C1 C2 C3 111.56(17)
C1 C2 H2A 109.3
C3 C2 H2A 109.3
C1 C2 H2B 109.3
C3 C2 H2B 109.3
H2A C2 H2B 108.0
C4 C3 C2 111.16(17)
C4 C3 H3A 109.4
C2 C3 H3A 109.4
C4 C3 H3B 109.4
C2 C3 H3B 109.4
H3A C3 H3B 108.0
C5 C4 C3 110.58(18)
C5 C4 H4A 109.5
C3 C4 H4A 109.5
C5 C4 H4B 109.5
C3 C4 H4B 109.5
H4A C4 H4B 108.1
N1 C5 C4 110.51(15)
N1 C5 H5A 109.5
C4 C5 H5A 109.5
N1 C5 H5B 109.5
C4 C5 H5B 109.5
H5A C5 H5B 108.1
N1 C6 S2 125.10(13)
N1 C6 S1 113.78(12)
S2 C6 S1 121.11(10)
C8 C7 S1 114.00(12)
C8 C7 H7A 108.8
S1 C7 H7A 108.8
C8 C7 H7B 108.8
S1 C7 H7B 108.8
H7A C7 H7B 107.6
O2 C8 O1 124.41(16)
O2 C8 C7 125.52(15)
O1 C8 C7 110.00(14)
O1 C9 C10 109.65(13)
O1 C9 C14 106.70(13)
C10 C9 C14 112.07(14)
O1 C9 H9 109.5
C10 C9 H9 109.5
C14 C9 H9 109.5
C9 C10 C11 110.55(15)
C9 C10 H10A 109.5
C11 C10 H10A 109.5
C9 C10 H10B 109.5
C11 C10 H10B 109.5
H10A C10 H10B 108.1
C12 C11 C10 110.85(16)
C12 C11 H11A 109.5
C10 C11 H11A 109.5
C12 C11 H11B 109.5
C10 C11 H11B 109.5
H11A C11 H11B 108.1
C13 C12 C11 110.87(16)
C13 C12 H12A 109.5
C11 C12 H12A 109.5
C13 C12 H12B 109.5
C11 C12 H12B 109.5
H12A C12 H12B 108.1
C12 C13 C14 111.96(16)
C12 C13 H13A 109.2
C14 C13 H13A 109.2
C12 C13 H13B 109.2
C14 C13 H13B 109.2
H13A C13 H13B 107.9
C9 C14 C13 110.57(15)
C9 C14 H14A 109.5
C13 C14 H14A 109.5
C9 C14 H14B 109.5
C13 C14 H14B 109.5
H14A C14 H14B 108.1

loop_
_geom_bond_atom_site_label_1
_geom_bond_atom_site_label_2
_geom_bond_distance
S1 C6 1.7790(17)
S1 C7 1.7873(17)
S2 C6 1.6661(16)
N1 C6 1.327(2)
N1 C1 1.468(2)
N1 C5 1.472(2)
O1 C8 1.3368(19)
O1 C9 1.4574(19)
O2 C8 1.197(2)
C1 C2 1.507(3)
C1 H1A 0.9700
C1 H1B 0.9700
C2 C3 1.514(3)
C2 H2A 0.9700
C2 H2B 0.9700
C3 C4 1.510(3)
C3 H3A 0.9700
C3 H3B 0.9700
C4 C5 1.506(3)
C4 H4A 0.9700
C4 H4B 0.9700
C5 H5A 0.9700
C5 H5B 0.9700
C7 C8 1.507(2)
C7 H7A 0.9700
C7 H7B 0.9700
C9 C10 1.504(2)
C9 C14 1.511(2)
C9 H9 0.9800
C10 C11 1.523(2)
C10 H10A 0.9700
C10 H10B 0.9700
C11 C12 1.517(3)
C11 H11A 0.9700
C11 H11B 0.9700
C12 C13 1.506(3)
C12 H12A 0.9700
C12 H12B 0.9700
C13 C14 1.525(3)
C13 H13A 0.9700
C13 H13B 0.9700
C14 H14A 0.9700
C14 H14B 0.9700

loop_
_geom_hbond_atom_site_label_D
_geom_hbond_atom_site_label_H
_geom_hbond_atom_site_label_A
_geom_hbond_site_symmetry_A
_geom_hbond_distance_DH
_geom_hbond_distance_HA
_geom_hbond_distance_DA
_geom_hbond_angle_DHA
_geom_hbond_publ_flag
C7 H7A S2 1_455 0.97 2.94 3.7371(18) 141 y

loop_
_cod_related_entry_id
_cod_related_entry_database
_cod_related_entry_code
1 ChemSpider 21125574
